data_7708096
loop_
_publ_author_name
'Li, Hao'
'He, Yuhao'
'Liu, Chunmeng'
'Tan, Gengwen'

_publ_section_title
;
 A bis(imino)carbazolate pincer ligand stabilized mononuclear gallium(I)
 compound: synthesis, characterization, and reactivity.
;
_journal_issue 36
_journal_name_full 'Dalton transactions (Cambridge, England : 2003)'
_journal_page_first 12674
_journal_page_last 12680
_journal_paper_doi 10.1039/d1dt02209a
_journal_volume 50
_journal_year 2021
_chemical_formula_sum 'C48 H64 Al N3'
_chemical_formula_weight 710.00
_space_group_crystal_system monoclinic
_space_group_IT_number 14
_space_group_name_Hall '-P 2ybc'
_space_group_name_H-M_alt 'P 1 21/c 1'
_atom_sites_solution_hydrogens geom
_audit_creation_method SHELXL-2014/7
_audit_update_record
;
2021-06-01 deposited with the CCDC.	2021-08-16 downloaded from the CCDC.
;
_cell_angle_alpha 90
_cell_angle_beta 99.594(2)
_cell_angle_gamma 90
_cell_formula_units_Z 4
_cell_length_a 12.4884(7)
_cell_length_b 14.4969(7)
_cell_length_c 23.4665(12)
_cell_measurement_reflns_used 8487
_cell_measurement_temperature 120(2)
_cell_measurement_theta_max 27.05
_cell_measurement_theta_min 2.24
_cell_volume 4189.0(4)
_computing_structure_refinement 'SHELXL-2014/7 (Sheldrick, 2014)'
_diffrn_ambient_temperature 120(2)
_diffrn_measured_fraction_theta_full 0.998
_diffrn_measured_fraction_theta_max 0.999
_diffrn_measurement_device_type 'Bruker D8 Venture'
_diffrn_measurement_method '\f and \w scans'
_diffrn_radiation_type MoK\a
_diffrn_radiation_wavelength 0.71073
_diffrn_reflns_av_R_equivalents 0.0878
_diffrn_reflns_av_unetI/netI 0.0647
_diffrn_reflns_Laue_measured_fraction_full 0.998
_diffrn_reflns_Laue_measured_fraction_max 0.999
_diffrn_reflns_limit_h_max 15
_diffrn_reflns_limit_h_min -15
_diffrn_reflns_limit_k_max 17
_diffrn_reflns_limit_k_min -17
_diffrn_reflns_limit_l_max 28
_diffrn_reflns_limit_l_min -28
_diffrn_reflns_number 42054
_diffrn_reflns_point_group_measured_fraction_full 0.998
_diffrn_reflns_point_group_measured_fraction_max 0.999
_diffrn_reflns_theta_full 25.242
_diffrn_reflns_theta_max 26.000
_diffrn_reflns_theta_min 2.170
_exptl_absorpt_coefficient_mu 0.084
_exptl_absorpt_correction_T_max 0.7456
_exptl_absorpt_correction_T_min 0.5720
_exptl_absorpt_correction_type multi-scan
_exptl_crystal_colour yellow
_exptl_crystal_density_diffrn 1.126
_exptl_crystal_description block
_exptl_crystal_F_000 1544
_exptl_crystal_size_max 0.380
_exptl_crystal_size_mid 0.260
_exptl_crystal_size_min 0.160
_refine_diff_density_max 0.356
_refine_diff_density_min -0.316
_refine_diff_density_rms 0.051
_refine_ls_extinction_method none
_refine_ls_goodness_of_fit_ref 1.049
_refine_ls_hydrogen_treatment constr
_refine_ls_matrix_type full
_refine_ls_number_parameters 509
_refine_ls_number_reflns 8219
_refine_ls_number_restraints 73
_refine_ls_restrained_S_all 1.108
_refine_ls_R_factor_all 0.0806
_refine_ls_R_factor_gt 0.0543
_refine_ls_shift/su_max 0.000
_refine_ls_shift/su_mean 0.000
_refine_ls_structure_factor_coef Fsqd
_refine_ls_weighting_details 'w=1/[\s^2^(Fo^2^)+(0.0581P)^2^+1.4522P] where P=(Fo^2^+2Fc^2^)/3'
_refine_ls_weighting_scheme calc
_refine_ls_wR_factor_gt 0.1299
_refine_ls_wR_factor_ref 0.1422
_reflns_Friedel_coverage 0.000
_reflns_number_gt 6107
_reflns_number_total 8219
_reflns_threshold_expression 'I > 2\s(I)'
_cod_data_source_file d1dt02209a2.cif
_cod_data_source_block 6
_cod_depositor_comments 'Adding full bibliography for 7708091--7708097.cif.'
_cod_original_sg_symbol_H-M 'P 21/c'
_cod_database_code 7708096
_shelx_shelxl_version_number 2014/7
_shelx_space_group_comment
;
The symmetry employed for this shelxl refinement is uniquely defined
by the following loop, which should always be used as a source of
symmetry information in preference to the above space-group names.
They are only intended as comments.
;
_shelx_estimated_absorpt_t_min 0.969
_shelx_estimated_absorpt_t_max 0.987

loop_
_space_group_symop_operation_xyz
'x, y, z'
'-x, y+1/2, -z+1/2'
'-x, -y, -z'
'x, -y-1/2, z-1/2'

loop_
_atom_site_label
_atom_site_type_symbol
_atom_site_fract_x
_atom_site_fract_y
_atom_site_fract_z
_atom_site_U_iso_or_equiv
_atom_site_adp_type
_atom_site_occupancy
_atom_site_site_symmetry_order
_atom_site_calc_flag
_atom_site_refinement_flags_posn
_atom_site_refinement_flags_adp
_atom_site_refinement_flags_occupancy
_atom_site_disorder_assembly
_atom_site_disorder_group
Al1 Al 0.66847(5) 0.31889(4) 0.36725(3) 0.02144(16) Uani 1 1 d . . . . .
C1 C 0.49166(15) 0.25053(12) 0.42485(8) 0.0159(4) Uani 1 1 d . . . . .
C2 C 0.55738(15) 0.21834(13) 0.47526(8) 0.0177(4) Uani 1 1 d . . . . .
C3 C 0.50953(16) 0.16401(12) 0.51354(8) 0.0184(4) Uani 1 1 d . . . . .
H3 H 0.5544 0.1413 0.5473 0.022 Uiso 1 1 calc R U . . .
C4 C 0.39944(16) 0.14149(13) 0.50465(8) 0.0187(4) Uani 1 1 d . . . . .
C5 C 0.33419(16) 0.17981(13) 0.45631(8) 0.0190(4) Uani 1 1 d . . . . .
H5 H 0.2582 0.1685 0.4500 0.023 Uiso 1 1 calc R U . . .
C6 C 0.37851(15) 0.23417(13) 0.41734(8) 0.0181(4) Uani 1 1 d . . . . .
C7 C 0.33255(16) 0.28396(13) 0.36598(8) 0.0186(4) Uani 1 1 d . . . . .
C8 C 0.22642(16) 0.30037(13) 0.33845(8) 0.0216(4) Uani 1 1 d . . . . .
H8 H 0.1674 0.2762 0.3546 0.026 Uiso 1 1 calc R U . . .
C9 C 0.20571(16) 0.35185(14) 0.28752(8) 0.0225(4) Uani 1 1 d . . . . .
C10 C 0.29627(16) 0.38152(13) 0.26421(8) 0.0222(4) Uani 1 1 d . . . . .
H10 H 0.2839 0.4143 0.2287 0.027 Uiso 1 1 calc R U . . .
C11 C 0.40398(16) 0.36552(13) 0.29042(8) 0.0189(4) Uani 1 1 d . . . . .
C12 C 0.42241(15) 0.32108(13) 0.34389(8) 0.0178(4) Uani 1 1 d . . . . .
C13 C 0.34917(16) 0.08398(14) 0.54819(8) 0.0222(4) Uani 1 1 d . . . . .
C14 C 0.43519(18) 0.03037(15) 0.58946(9) 0.0281(5) Uani 1 1 d . . . . .
H14A H 0.4769 -0.0087 0.5670 0.042 Uiso 1 1 calc R U . . .
H14B H 0.3995 -0.0084 0.6149 0.042 Uiso 1 1 calc R U . . .
H14C H 0.4842 0.0739 0.6128 0.042 Uiso 1 1 calc R U . . .
C15 C 0.28849(18) 0.14888(16) 0.58327(9) 0.0331(5) Uani 1 1 d . . . . .
H15A H 0.3399 0.1928 0.6046 0.050 Uiso 1 1 calc R U . . .
H15B H 0.2541 0.1128 0.6106 0.050 Uiso 1 1 calc R U . . .
H15C H 0.2327 0.1826 0.5571 0.050 Uiso 1 1 calc R U . . .
C16 C 0.26831(18) 0.01367(15) 0.51604(9) 0.0321(5) Uani 1 1 d . . . . .
H16A H 0.2086 0.0466 0.4920 0.048 Uiso 1 1 calc R U . . .
H16B H 0.2393 -0.0249 0.5442 0.048 Uiso 1 1 calc R U . . .
H16C H 0.3056 -0.0254 0.4914 0.048 Uiso 1 1 calc R U . . .
C17 C 0.08946(16) 0.37207(13) 0.25711(8) 0.0283(5) Uani 1 1 d D U . . .
C18 C 0.0886(4) 0.4340(3) 0.20340(18) 0.0542(14) Uani 0.5 1 d D U P A 1
H18A H 0.1280 0.4913 0.2149 0.081 Uiso 0.5 1 calc R U P A 1
H18B H 0.1238 0.4015 0.1749 0.081 Uiso 0.5 1 calc R U P A 1
H18C H 0.0134 0.4486 0.1864 0.081 Uiso 0.5 1 calc R U P A 1
C19 C 0.0293(4) 0.2844(3) 0.2398(3) 0.0711(17) Uani 0.5 1 d D U P A 1
H19A H 0.0669 0.2501 0.2130 0.107 Uiso 0.5 1 calc R U P A 1
H19B H 0.0263 0.2469 0.2742 0.107 Uiso 0.5 1 calc R U P A 1
H19C H -0.0447 0.2990 0.2207 0.107 Uiso 0.5 1 calc R U P A 1
C20 C 0.0320(4) 0.4272(3) 0.29905(19) 0.0583(14) Uani 0.5 1 d D U P A 1
H20A H 0.0723 0.4843 0.3100 0.087 Uiso 0.5 1 calc R U P A 1
H20B H -0.0419 0.4423 0.2802 0.087 Uiso 0.5 1 calc R U P A 1
H20C H 0.0291 0.3902 0.3337 0.087 Uiso 0.5 1 calc R U P A 1
C20A C 0.0027(3) 0.3334(3) 0.29092(15) 0.0282(9) Uani 0.5 1 d D U P A 2
H20D H 0.0132 0.2668 0.2964 0.042 Uiso 0.5 1 calc R U P A 2
H20E H 0.0100 0.3638 0.3287 0.042 Uiso 0.5 1 calc R U P A 2
H20F H -0.0699 0.3453 0.2690 0.042 Uiso 0.5 1 calc R U P A 2
C19A C 0.0704(3) 0.3233(3) 0.19802(14) 0.0350(11) Uani 0.5 1 d D . P A 2
H19D H 0.0820 0.2569 0.2036 0.053 Uiso 0.5 1 calc R U P A 2
H19E H -0.0043 0.3345 0.1787 0.053 Uiso 0.5 1 calc R U P A 2
H19F H 0.1212 0.3476 0.1741 0.053 Uiso 0.5 1 calc R U P A 2
C18A C 0.0718(4) 0.4743(2) 0.2492(2) 0.0409(12) Uani 0.5 1 d D . P A 2
H18D H -0.0027 0.4858 0.2298 0.061 Uiso 0.5 1 calc R U P A 2
H18E H 0.0836 0.5046 0.2871 0.061 Uiso 0.5 1 calc R U P A 2
H18F H 0.1230 0.4990 0.2257 0.061 Uiso 0.5 1 calc R U P A 2
C21 C 0.66511(15) 0.25394(13) 0.49414(8) 0.0193(4) Uani 1 1 d . . . . .
H21 H 0.7015 0.2367 0.5314 0.023 Uiso 1 1 calc R U . . .
C22 C 0.48964(16) 0.38635(13) 0.25804(8) 0.0202(4) Uani 1 1 d . . . . .
H22 H 0.4700 0.4180 0.2224 0.024 Uiso 1 1 calc R U . . .
C23 C 0.81026(16) 0.35135(13) 0.49727(8) 0.0209(4) Uani 1 1 d . . . . .
C24 C 0.90902(16) 0.30386(14) 0.51058(9) 0.0238(5) Uani 1 1 d . . . . .
C25 C 0.99439(18) 0.34795(16) 0.54624(10) 0.0350(5) Uani 1 1 d . . . . .
H25 H 1.0621 0.3171 0.5559 0.042 Uiso 1 1 calc R U . . .
C26 C 0.9829(2) 0.43473(17) 0.56766(11) 0.0409(6) Uani 1 1 d . . . . .
H26 H 1.0415 0.4628 0.5926 0.049 Uiso 1 1 calc R U . . .
C27 C 0.88522(19) 0.48137(16) 0.55271(10) 0.0371(6) Uani 1 1 d . . . . .
H27 H 0.8783 0.5420 0.5670 0.045 Uiso 1 1 calc R U . . .
C28 C 0.79743(17) 0.44142(14) 0.51728(9) 0.0254(5) Uani 1 1 d . . . . .
C29 C 0.92663(17) 0.20844(15) 0.48718(9) 0.0276(5) Uani 1 1 d . . . . .
H29 H 0.8554 0.1867 0.4654 0.033 Uiso 1 1 calc R U . . .
C30 C 1.0069(2) 0.21195(19) 0.44479(11) 0.0439(6) Uani 1 1 d . . . . .
H30A H 0.9805 0.2554 0.4136 0.066 Uiso 1 1 calc R U . . .
H30B H 1.0136 0.1504 0.4285 0.066 Uiso 1 1 calc R U . . .
H30C H 1.0779 0.2323 0.4651 0.066 Uiso 1 1 calc R U . . .
C31 C 0.9628(2) 0.13936(16) 0.53563(10) 0.0377(6) Uani 1 1 d . . . . .
H31A H 1.0333 0.1582 0.5574 0.057 Uiso 1 1 calc R U . . .
H31B H 0.9693 0.0780 0.5190 0.057 Uiso 1 1 calc R U . . .
H31C H 0.9090 0.1375 0.5616 0.057 Uiso 1 1 calc R U . . .
C32 C 0.68996(18) 0.49316(14) 0.50324(9) 0.0291(5) Uani 1 1 d . . . . .
H32 H 0.6442 0.4612 0.4700 0.035 Uiso 1 1 calc R U . . .
C33 C 0.6293(2) 0.48972(17) 0.55494(10) 0.0374(6) Uani 1 1 d . . . . .
H33A H 0.6131 0.4254 0.5632 0.056 Uiso 1 1 calc R U . . .
H33B H 0.5613 0.5245 0.5458 0.056 Uiso 1 1 calc R U . . .
H33C H 0.6747 0.5170 0.5888 0.056 Uiso 1 1 calc R U . . .
C34 C 0.7049(2) 0.59334(15) 0.48559(11) 0.0381(6) Uani 1 1 d . . . . .
H34A H 0.7447 0.6274 0.5185 0.057 Uiso 1 1 calc R U . . .
H34B H 0.6336 0.6219 0.4734 0.057 Uiso 1 1 calc R U . . .
H34C H 0.7460 0.5949 0.4535 0.057 Uiso 1 1 calc R U . . .
C35 C 0.65792(16) 0.39332(13) 0.23168(8) 0.0197(4) Uani 1 1 d . . . . .
C36 C 0.68127(16) 0.48741(13) 0.22535(8) 0.0218(4) Uani 1 1 d . . . . .
C37 C 0.74267(17) 0.51138(15) 0.18314(9) 0.0264(5) Uani 1 1 d . . . . .
H37 H 0.7593 0.5745 0.1779 0.032 Uiso 1 1 calc R U . . .
C38 C 0.77985(17) 0.44549(15) 0.14874(9) 0.0273(5) Uani 1 1 d . . . . .
H38 H 0.8219 0.4633 0.1204 0.033 Uiso 1 1 calc R U . . .
C39 C 0.75603(17) 0.35401(15) 0.15558(8) 0.0253(5) Uani 1 1 d . . . . .
H39 H 0.7823 0.3093 0.1317 0.030 Uiso 1 1 calc R U . . .
C40 C 0.69433(16) 0.32527(14) 0.19662(8) 0.0214(4) Uani 1 1 d . . . . .
C41 C 0.66056(17) 0.22535(13) 0.19994(9) 0.0247(5) Uani 1 1 d . . . . .
H41 H 0.6418 0.2152 0.2392 0.030 Uiso 1 1 calc R U . . .
C42 C 0.7504(2) 0.15685(15) 0.19248(11) 0.0366(6) Uani 1 1 d . . . . .
H42A H 0.7669 0.1619 0.1532 0.055 Uiso 1 1 calc R U . . .
H42B H 0.7260 0.0940 0.1989 0.055 Uiso 1 1 calc R U . . .
H42C H 0.8157 0.1708 0.2205 0.055 Uiso 1 1 calc R U . . .
C43 C 0.55797(19) 0.20692(15) 0.15586(9) 0.0323(5) Uani 1 1 d . . . . .
H43A H 0.4996 0.2477 0.1637 0.048 Uiso 1 1 calc R U . . .
H43B H 0.5358 0.1425 0.1588 0.048 Uiso 1 1 calc R U . . .
H43C H 0.5729 0.2188 0.1168 0.048 Uiso 1 1 calc R U . . .
C44 C 0.63934(17) 0.56357(13) 0.26020(9) 0.0266(5) Uani 1 1 d . . . . .
H44 H 0.6114 0.5346 0.2935 0.032 Uiso 1 1 calc R U . . .
C45 C 0.72832(19) 0.63273(15) 0.28433(10) 0.0341(5) Uani 1 1 d . . . . .
H45A H 0.7914 0.5994 0.3050 0.051 Uiso 1 1 calc R U . . .
H45B H 0.7006 0.6750 0.3110 0.051 Uiso 1 1 calc R U . . .
H45C H 0.7499 0.6679 0.2524 0.051 Uiso 1 1 calc R U . . .
C46 C 0.54447(18) 0.61351(15) 0.22250(10) 0.0325(5) Uani 1 1 d . . . . .
H46A H 0.5654 0.6302 0.1854 0.049 Uiso 1 1 calc R U . . .
H46B H 0.5264 0.6695 0.2423 0.049 Uiso 1 1 calc R U . . .
H46C H 0.4811 0.5727 0.2157 0.049 Uiso 1 1 calc R U . . .
C47 C 0.72826(18) 0.19749(15) 0.35064(9) 0.0292(5) Uani 1 1 d . . . . .
H47A H 0.7521 0.1645 0.3870 0.044 Uiso 1 1 calc R U . . .
H47B H 0.7902 0.2063 0.3305 0.044 Uiso 1 1 calc R U . . .
H47C H 0.6721 0.1614 0.3262 0.044 Uiso 1 1 calc R U . . .
C48 C 0.76367(19) 0.42643(15) 0.36885(9) 0.0317(5) Uani 1 1 d . . . . .
H48A H 0.7257 0.4813 0.3795 0.048 Uiso 1 1 calc R U . . .
H48B H 0.7835 0.4353 0.3306 0.048 Uiso 1 1 calc R U . . .
H48C H 0.8295 0.4164 0.3973 0.048 Uiso 1 1 calc R U . . .
N1 N 0.52042(12) 0.30259(10) 0.37982(6) 0.0169(3) Uani 1 1 d . . . . .
N2 N 0.71525(13) 0.30758(10) 0.46370(7) 0.0183(4) Uani 1 1 d . . . . .
N3 N 0.59054(13) 0.36539(10) 0.27359(7) 0.0192(4) Uani 1 1 d . . . . .

loop_
_atom_site_aniso_label
_atom_site_aniso_U_11
_atom_site_aniso_U_22
_atom_site_aniso_U_33
_atom_site_aniso_U_23
_atom_site_aniso_U_13
_atom_site_aniso_U_12
Al1 0.0162(3) 0.0232(3) 0.0257(3) -0.0003(2) 0.0058(3) -0.0022(2)
C1 0.0156(10) 0.0179(9) 0.0145(9) -0.0013(7) 0.0038(8) 0.0010(7)
C2 0.0167(10) 0.0193(9) 0.0175(10) -0.0001(7) 0.0036(8) 0.0016(8)
C3 0.0194(10) 0.0210(10) 0.0147(9) 0.0009(7) 0.0022(8) 0.0014(8)
C4 0.0202(11) 0.0199(9) 0.0167(10) -0.0024(8) 0.0050(8) -0.0003(8)
C5 0.0145(10) 0.0230(10) 0.0202(10) -0.0030(8) 0.0051(8) -0.0023(8)
C6 0.0186(10) 0.0199(9) 0.0155(9) -0.0032(7) 0.0024(8) 0.0006(8)
C7 0.0184(10) 0.0205(9) 0.0173(10) -0.0023(8) 0.0038(8) 0.0007(8)
C8 0.0172(11) 0.0276(11) 0.0202(10) -0.0037(8) 0.0038(8) -0.0011(8)
C9 0.0187(11) 0.0261(10) 0.0215(10) -0.0034(8) -0.0004(8) 0.0039(8)
C10 0.0225(11) 0.0253(10) 0.0185(10) 0.0027(8) 0.0028(8) 0.0040(8)
C11 0.0190(11) 0.0210(10) 0.0171(10) 0.0000(8) 0.0043(8) 0.0013(8)
C12 0.0157(10) 0.0191(9) 0.0184(10) -0.0019(7) 0.0024(8) -0.0004(8)
C13 0.0211(11) 0.0273(10) 0.0189(10) 0.0012(8) 0.0049(8) -0.0059(8)
C14 0.0286(12) 0.0321(11) 0.0233(11) 0.0056(9) 0.0032(9) -0.0061(9)
C15 0.0280(13) 0.0467(14) 0.0275(12) 0.0007(10) 0.0133(10) -0.0005(10)
C16 0.0291(13) 0.0354(12) 0.0300(12) 0.0091(10) -0.0003(10) -0.0118(10)
C17 0.0169(11) 0.0424(12) 0.0247(11) 0.0028(9) 0.0011(9) 0.0032(9)
C18 0.025(3) 0.092(4) 0.044(3) 0.022(3) 0.000(2) 0.015(3)
C19 0.041(3) 0.059(3) 0.100(4) -0.003(3) -0.028(3) -0.001(2)
C20 0.037(3) 0.088(4) 0.051(3) -0.001(3) 0.010(2) 0.022(3)
C20A 0.0127(19) 0.050(3) 0.020(2) 0.0060(18) -0.0014(16) 0.0019(18)
C19A 0.012(2) 0.073(3) 0.018(2) -0.007(2) -0.0042(17) 0.006(2)
C18A 0.021(2) 0.034(3) 0.063(3) 0.012(2) -0.006(2) 0.006(2)
C21 0.0173(10) 0.0238(10) 0.0165(10) -0.0008(8) 0.0017(8) 0.0028(8)
C22 0.0216(11) 0.0224(10) 0.0158(10) 0.0017(8) 0.0011(8) 0.0003(8)
C23 0.0184(11) 0.0271(10) 0.0168(10) 0.0009(8) 0.0013(8) -0.0062(8)
C24 0.0179(11) 0.0295(11) 0.0241(11) 0.0027(9) 0.0034(9) -0.0050(8)
C25 0.0194(12) 0.0432(13) 0.0399(14) 0.0025(11) -0.0027(10) -0.0051(10)
C26 0.0297(14) 0.0435(14) 0.0445(15) -0.0055(11) -0.0082(11) -0.0128(11)
C27 0.0359(14) 0.0322(12) 0.0407(14) -0.0081(10) -0.0008(11) -0.0096(10)
C28 0.0252(12) 0.0251(11) 0.0259(11) 0.0000(8) 0.0042(9) -0.0049(9)
C29 0.0160(11) 0.0355(12) 0.0301(12) -0.0011(9) 0.0003(9) 0.0034(9)
C30 0.0360(15) 0.0600(17) 0.0387(14) 0.0036(12) 0.0150(12) 0.0113(12)
C31 0.0340(14) 0.0372(13) 0.0421(14) 0.0033(11) 0.0070(11) 0.0020(10)
C32 0.0303(13) 0.0264(11) 0.0301(12) -0.0031(9) 0.0034(10) -0.0019(9)
C33 0.0372(14) 0.0401(13) 0.0361(13) -0.0033(10) 0.0097(11) 0.0012(11)
C34 0.0439(15) 0.0257(12) 0.0458(15) -0.0007(10) 0.0104(12) -0.0001(10)
C35 0.0172(10) 0.0261(10) 0.0155(10) 0.0036(8) 0.0019(8) -0.0001(8)
C36 0.0190(11) 0.0269(10) 0.0198(10) 0.0031(8) 0.0041(8) 0.0009(8)
C37 0.0248(12) 0.0294(11) 0.0257(11) 0.0087(9) 0.0066(9) -0.0025(9)
C38 0.0227(12) 0.0399(12) 0.0203(10) 0.0074(9) 0.0063(9) 0.0004(9)
C39 0.0235(11) 0.0352(12) 0.0172(10) -0.0002(9) 0.0034(9) 0.0044(9)
C40 0.0177(10) 0.0291(11) 0.0166(10) 0.0027(8) 0.0006(8) 0.0026(8)
C41 0.0278(12) 0.0257(11) 0.0206(10) 0.0013(8) 0.0043(9) 0.0011(9)
C42 0.0400(14) 0.0296(12) 0.0402(14) -0.0013(10) 0.0068(11) 0.0076(10)
C43 0.0365(14) 0.0325(12) 0.0264(12) -0.0015(9) 0.0010(10) -0.0057(10)
C44 0.0314(13) 0.0223(10) 0.0276(11) 0.0005(8) 0.0090(10) -0.0021(9)
C45 0.0396(14) 0.0275(12) 0.0358(13) 0.0006(10) 0.0077(11) -0.0051(10)
C46 0.0336(13) 0.0272(11) 0.0372(13) 0.0035(10) 0.0078(10) 0.0022(10)
C47 0.0265(12) 0.0372(12) 0.0228(11) -0.0010(9) 0.0011(9) 0.0067(10)
C48 0.0333(13) 0.0390(13) 0.0211(11) 0.0063(9) -0.0008(9) -0.0120(10)
N1 0.0163(9) 0.0194(8) 0.0151(8) 0.0003(6) 0.0025(7) 0.0001(6)
N2 0.0146(8) 0.0209(8) 0.0196(8) -0.0008(7) 0.0036(7) -0.0008(7)
N3 0.0200(9) 0.0199(8) 0.0184(8) -0.0003(7) 0.0050(7) -0.0020(7)

loop_
_atom_type_symbol
_atom_type_description
_atom_type_scat_dispersion_real
_atom_type_scat_dispersion_imag
_atom_type_scat_source
C C 0.0033 0.0016 'International Tables Vol C Tables 4.2.6.8 and 6.1.1.4'
H H 0.0000 0.0000 'International Tables Vol C Tables 4.2.6.8 and 6.1.1.4'
Al Al 0.0645 0.0514 'International Tables Vol C Tables 4.2.6.8 and 6.1.1.4'
N N 0.0061 0.0033 'International Tables Vol C Tables 4.2.6.8 and 6.1.1.4'

loop_
_geom_angle_atom_site_label_1
_geom_angle_atom_site_label_2
_geom_angle_atom_site_label_3
_geom_angle
_geom_angle_site_symmetry_1
_geom_angle_site_symmetry_3
_geom_angle_publ_flag
N1 Al1 C48 133.41(9) . . ?
N1 Al1 C47 108.87(8) . . ?
C48 Al1 C47 117.71(10) . . ?
N1 Al1 N2 86.11(6) . . ?
C48 Al1 N2 89.06(8) . . ?
C47 Al1 N2 95.19(8) . . ?
N1 Al1 N3 85.42(6) . . ?
C48 Al1 N3 86.85(7) . . ?
C47 Al1 N3 100.50(8) . . ?
N2 Al1 N3 163.90(6) . . ?
N1 C1 C2 129.14(17) . . ?
N1 C1 C6 112.00(16) . . ?
C2 C1 C6 118.77(16) . . ?
C3 C2 C1 118.40(17) . . ?
C3 C2 C21 118.72(17) . . ?
C1 C2 C21 121.71(17) . . ?
C4 C3 C2 123.42(17) . . ?
C4 C3 H3 118.3 . . ?
C2 C3 H3 118.3 . . ?
C3 C4 C5 117.10(17) . . ?
C3 C4 C13 122.07(17) . . ?
C5 C4 C13 120.64(17) . . ?
C6 C5 C4 121.16(18) . . ?
C6 C5 H5 119.4 . . ?
C4 C5 H5 119.4 . . ?
C5 C6 C1 120.80(17) . . ?
C5 C6 C7 133.48(18) . . ?
C1 C6 C7 105.72(16) . . ?
C8 C7 C12 120.98(18) . . ?
C8 C7 C6 133.54(18) . . ?
C12 C7 C6 105.48(16) . . ?
C7 C8 C9 120.92(18) . . ?
C7 C8 H8 119.5 . . ?
C9 C8 H8 119.5 . . ?
C8 C9 C10 116.81(18) . . ?
C8 C9 C17 121.72(18) . . ?
C10 C9 C17 121.43(17) . . ?
C11 C10 C9 123.71(18) . . ?
C11 C10 H10 118.1 . . ?
C9 C10 H10 118.1 . . ?
C12 C11 C10 118.25(17) . . ?
C12 C11 C22 122.99(18) . . ?
C10 C11 C22 118.39(17) . . ?
N1 C12 C11 129.08(18) . . ?
N1 C12 C7 112.03(16) . . ?
C11 C12 C7 118.82(17) . . ?
C15 C13 C4 108.58(16) . . ?
C15 C13 C14 109.23(17) . . ?
C4 C13 C14 112.05(16) . . ?
C15 C13 C16 109.09(17) . . ?
C4 C13 C16 109.96(16) . . ?
C14 C13 C16 107.88(17) . . ?
C13 C14 H14A 109.5 . . ?
C13 C14 H14B 109.5 . . ?
H14A C14 H14B 109.5 . . ?
C13 C14 H14C 109.5 . . ?
H14A C14 H14C 109.5 . . ?
H14B C14 H14C 109.5 . . ?
C13 C15 H15A 109.5 . . ?
C13 C15 H15B 109.5 . . ?
H15A C15 H15B 109.5 . . ?
C13 C15 H15C 109.5 . . ?
H15A C15 H15C 109.5 . . ?
H15B C15 H15C 109.5 . . ?
C13 C16 H16A 109.5 . . ?
C13 C16 H16B 109.5 . . ?
H16A C16 H16B 109.5 . . ?
C13 C16 H16C 109.5 . . ?
H16A C16 H16C 109.5 . . ?
H16B C16 H16C 109.5 . . ?
C19 C17 C20 110.4(3) . . ?
C19 C17 C9 110.9(3) . . ?
C18A C17 C9 110.7(2) . . ?
C20 C17 C9 107.9(2) . . ?
C18A C17 C19A 110.1(2) . . ?
C9 C17 C19A 108.9(2) . . ?
C19 C17 C18 109.6(2) . . ?
C20 C17 C18 106.2(2) . . ?
C9 C17 C18 111.6(2) . . ?
C18A C17 C20A 108.5(2) . . ?
C9 C17 C20A 112.4(2) . . ?
C19A C17 C20A 106.2(2) . . ?
C17 C18 H18A 109.5 . . ?
C17 C18 H18B 109.5 . . ?
H18A C18 H18B 109.5 . . ?
C17 C18 H18C 109.5 . . ?
H18A C18 H18C 109.5 . . ?
H18B C18 H18C 109.5 . . ?
C17 C19 H19A 109.5 . . ?
C17 C19 H19B 109.5 . . ?
H19A C19 H19B 109.5 . . ?
C17 C19 H19C 109.5 . . ?
H19A C19 H19C 109.5 . . ?
H19B C19 H19C 109.5 . . ?
C17 C20 H20A 109.5 . . ?
C17 C20 H20B 109.5 . . ?
H20A C20 H20B 109.5 . . ?
C17 C20 H20C 109.5 . . ?
H20A C20 H20C 109.5 . . ?
H20B C20 H20C 109.5 . . ?
C17 C20A H20D 109.5 . . ?
C17 C20A H20E 109.5 . . ?
H20D C20A H20E 109.5 . . ?
C17 C20A H20F 109.5 . . ?
H20D C20A H20F 109.5 . . ?
H20E C20A H20F 109.5 . . ?
C17 C19A H19D 109.5 . . ?
C17 C19A H19E 109.5 . . ?
H19D C19A H19E 109.5 . . ?
C17 C19A H19F 109.5 . . ?
H19D C19A H19F 109.5 . . ?
H19E C19A H19F 109.5 . . ?
C17 C18A H18D 109.5 . . ?
C17 C18A H18E 109.5 . . ?
H18D C18A H18E 109.5 . . ?
C17 C18A H18F 109.5 . . ?
H18D C18A H18F 109.5 . . ?
H18E C18A H18F 109.5 . . ?
N2 C21 C2 124.19(17) . . ?
N2 C21 H21 117.9 . . ?
C2 C21 H21 117.9 . . ?
N3 C22 C11 125.24(17) . . ?
N3 C22 H22 117.4 . . ?
C11 C22 H22 117.4 . . ?
C24 C23 C28 121.79(18) . . ?
C24 C23 N2 120.94(17) . . ?
C28 C23 N2 117.23(18) . . ?
C25 C24 C23 117.7(2) . . ?
C25 C24 C29 119.47(19) . . ?
C23 C24 C29 122.83(18) . . ?
C26 C25 C24 121.6(2) . . ?
C26 C25 H25 119.2 . . ?
C24 C25 H25 119.2 . . ?
C25 C26 C27 119.7(2) . . ?
C25 C26 H26 120.1 . . ?
C27 C26 H26 120.1 . . ?
C28 C27 C26 121.4(2) . . ?
C28 C27 H27 119.3 . . ?
C26 C27 H27 119.3 . . ?
C27 C28 C23 117.7(2) . . ?
C27 C28 C32 120.22(19) . . ?
C23 C28 C32 122.00(18) . . ?
C24 C29 C30 110.86(19) . . ?
C24 C29 C31 111.79(18) . . ?
C30 C29 C31 111.28(19) . . ?
C24 C29 H29 107.6 . . ?
C30 C29 H29 107.6 . . ?
C31 C29 H29 107.6 . . ?
C29 C30 H30A 109.5 . . ?
C29 C30 H30B 109.5 . . ?
H30A C30 H30B 109.5 . . ?
C29 C30 H30C 109.5 . . ?
H30A C30 H30C 109.5 . . ?
H30B C30 H30C 109.5 . . ?
C29 C31 H31A 109.5 . . ?
C29 C31 H31B 109.5 . . ?
H31A C31 H31B 109.5 . . ?
C29 C31 H31C 109.5 . . ?
H31A C31 H31C 109.5 . . ?
H31B C31 H31C 109.5 . . ?
C28 C32 C34 112.49(18) . . ?
C28 C32 C33 110.25(18) . . ?
C34 C32 C33 110.10(18) . . ?
C28 C32 H32 107.9 . . ?
C34 C32 H32 107.9 . . ?
C33 C32 H32 107.9 . . ?
C32 C33 H33A 109.5 . . ?
C32 C33 H33B 109.5 . . ?
H33A C33 H33B 109.5 . . ?
C32 C33 H33C 109.5 . . ?
H33A C33 H33C 109.5 . . ?
H33B C33 H33C 109.5 . . ?
C32 C34 H34A 109.5 . . ?
C32 C34 H34B 109.5 . . ?
H34A C34 H34B 109.5 . . ?
C32 C34 H34C 109.5 . . ?
H34A C34 H34C 109.5 . . ?
H34B C34 H34C 109.5 . . ?
C40 C35 C36 121.64(18) . . ?
C40 C35 N3 118.67(17) . . ?
C36 C35 N3 119.63(17) . . ?
C37 C36 C35 117.69(18) . . ?
C37 C36 C44 118.77(18) . . ?
C35 C36 C44 123.49(17) . . ?
C38 C37 C36 121.44(19) . . ?
C38 C37 H37 119.3 . . ?
C36 C37 H37 119.3 . . ?
C39 C38 C37 119.95(19) . . ?
C39 C38 H38 120.0 . . ?
C37 C38 H38 120.0 . . ?
C38 C39 C40 121.63(19) . . ?
C38 C39 H39 119.2 . . ?
C40 C39 H39 119.2 . . ?
C39 C40 C35 117.65(18) . . ?
C39 C40 C41 120.82(18) . . ?
C35 C40 C41 121.36(17) . . ?
C40 C41 C42 113.54(18) . . ?
C40 C41 C43 109.95(17) . . ?
C42 C41 C43 110.88(18) . . ?
C40 C41 H41 107.4 . . ?
C42 C41 H41 107.4 . . ?
C43 C41 H41 107.4 . . ?
C41 C42 H42A 109.5 . . ?
C41 C42 H42B 109.5 . . ?
H42A C42 H42B 109.5 . . ?
C41 C42 H42C 109.5 . . ?
H42A C42 H42C 109.5 . . ?
H42B C42 H42C 109.5 . . ?
C41 C43 H43A 109.5 . . ?
C41 C43 H43B 109.5 . . ?
H43A C43 H43B 109.5 . . ?
C41 C43 H43C 109.5 . . ?
H43A C43 H43C 109.5 . . ?
H43B C43 H43C 109.5 . . ?
C36 C44 C45 112.38(18) . . ?
C36 C44 C46 109.55(17) . . ?
C45 C44 C46 110.27(17) . . ?
C36 C44 H44 108.2 . . ?
C45 C44 H44 108.2 . . ?
C46 C44 H44 108.2 . . ?
C44 C45 H45A 109.5 . . ?
C44 C45 H45B 109.5 . . ?
H45A C45 H45B 109.5 . . ?
C44 C45 H45C 109.5 . . ?
H45A C45 H45C 109.5 . . ?
H45B C45 H45C 109.5 . . ?
C44 C46 H46A 109.5 . . ?
C44 C46 H46B 109.5 . . ?
H46A C46 H46B 109.5 . . ?
C44 C46 H46C 109.5 . . ?
H46A C46 H46C 109.5 . . ?
H46B C46 H46C 109.5 . . ?
Al1 C47 H47A 109.5 . . ?
Al1 C47 H47B 109.5 . . ?
H47A C47 H47B 109.5 . . ?
Al1 C47 H47C 109.5 . . ?
H47A C47 H47C 109.5 . . ?
H47B C47 H47C 109.5 . . ?
Al1 C48 H48A 109.5 . . ?
Al1 C48 H48B 109.5 . . ?
H48A C48 H48B 109.5 . . ?
Al1 C48 H48C 109.5 . . ?
H48A C48 H48C 109.5 . . ?
H48B C48 H48C 109.5 . . ?
C12 N1 C1 104.59(15) . . ?
C12 N1 Al1 130.58(13) . . ?
C1 N1 Al1 123.73(12) . . ?
C21 N2 C23 113.03(16) . . ?
C21 N2 Al1 122.29(13) . . ?
C23 N2 Al1 124.39(12) . . ?
C22 N3 C35 113.05(15) . . ?
C22 N3 Al1 124.47(13) . . ?
C35 N3 Al1 121.09(12) . . ?

loop_
_geom_bond_atom_site_label_1
_geom_bond_atom_site_label_2
_geom_bond_distance
_geom_bond_site_symmetry_2
_geom_bond_publ_flag
Al1 N1 1.9348(17) . ?
Al1 C48 1.957(2) . ?
Al1 C47 1.976(2) . ?
Al1 N2 2.2474(17) . ?
Al1 N3 2.3492(17) . ?
C1 N1 1.394(2) . ?
C1 C2 1.402(3) . ?
C1 C6 1.415(3) . ?
C2 C3 1.401(3) . ?
C2 C21 1.440(3) . ?
C3 C4 1.395(3) . ?
C3 H3 0.9500 . ?
C4 C5 1.397(3) . ?
C4 C13 1.532(3) . ?
C5 C6 1.390(3) . ?
C5 H5 0.9500 . ?
C6 C7 1.440(3) . ?
C7 C8 1.395(3) . ?
C7 C12 1.418(3) . ?
C8 C9 1.396(3) . ?
C8 H8 0.9500 . ?
C9 C10 1.403(3) . ?
C9 C17 1.535(3) . ?
C10 C11 1.402(3) . ?
C10 H10 0.9500 . ?
C11 C12 1.395(3) . ?
C11 C22 1.444(3) . ?
C12 N1 1.392(2) . ?
C13 C15 1.531(3) . ?
C13 C14 1.533(3) . ?
C13 C16 1.541(3) . ?
C14 H14A 0.9800 . ?
C14 H14B 0.9800 . ?
C14 H14C 0.9800 . ?
C15 H15A 0.9800 . ?
C15 H15B 0.9800 . ?
C15 H15C 0.9800 . ?
C16 H16A 0.9800 . ?
C16 H16B 0.9800 . ?
C16 H16C 0.9800 . ?
C17 C19 1.497(3) . ?
C17 C18A 1.505(3) . ?
C17 C20 1.535(3) . ?
C17 C19A 1.539(3) . ?
C17 C18 1.546(3) . ?
C17 C20A 1.550(3) . ?
C18 H18A 0.9800 . ?
C18 H18B 0.9800 . ?
C18 H18C 0.9800 . ?
C19 H19A 0.9800 . ?
C19 H19B 0.9800 . ?
C19 H19C 0.9800 . ?
C20 H20A 0.9800 . ?
C20 H20B 0.9800 . ?
C20 H20C 0.9800 . ?
C20A H20D 0.9800 . ?
C20A H20E 0.9800 . ?
C20A H20F 0.9800 . ?
C19A H19D 0.9800 . ?
C19A H19E 0.9800 . ?
C19A H19F 0.9800 . ?
C18A H18D 0.9800 . ?
C18A H18E 0.9800 . ?
C18A H18F 0.9800 . ?
C21 N2 1.287(2) . ?
C21 H21 0.9500 . ?
C22 N3 1.288(2) . ?
C22 H22 0.9500 . ?
C23 C24 1.402(3) . ?
C23 C28 1.406(3) . ?
C23 N2 1.456(2) . ?
C24 C25 1.396(3) . ?
C24 C29 1.518(3) . ?
C25 C26 1.371(3) . ?
C25 H25 0.9500 . ?
C26 C27 1.387(3) . ?
C26 H26 0.9500 . ?
C27 C28 1.387(3) . ?
C27 H27 0.9500 . ?
C28 C32 1.525(3) . ?
C29 C30 1.526(3) . ?
C29 C31 1.526(3) . ?
C29 H29 1.0000 . ?
C30 H30A 0.9800 . ?
C30 H30B 0.9800 . ?
C30 H30C 0.9800 . ?
C31 H31A 0.9800 . ?
C31 H31B 0.9800 . ?
C31 H31C 0.9800 . ?
C32 C34 1.530(3) . ?
C32 C33 1.535(3) . ?
C32 H32 1.0000 . ?
C33 H33A 0.9800 . ?
C33 H33B 0.9800 . ?
C33 H33C 0.9800 . ?
C34 H34A 0.9800 . ?
C34 H34B 0.9800 . ?
C34 H34C 0.9800 . ?
C35 C40 1.408(3) . ?
C35 C36 1.408(3) . ?
C35 N3 1.454(2) . ?
C36 C37 1.394(3) . ?
C36 C44 1.518(3) . ?
C37 C38 1.380(3) . ?
C37 H37 0.9500 . ?
C38 C39 1.374(3) . ?
C38 H38 0.9500 . ?
C39 C40 1.394(3) . ?
C39 H39 0.9500 . ?
C40 C41 1.514(3) . ?
C41 C42 1.530(3) . ?
C41 C43 1.530(3) . ?
C41 H41 1.0000 . ?
C42 H42A 0.9800 . ?
C42 H42B 0.9800 . ?
C42 H42C 0.9800 . ?
C43 H43A 0.9800 . ?
C43 H43B 0.9800 . ?
C43 H43C 0.9800 . ?
C44 C45 1.533(3) . ?
C44 C46 1.537(3) . ?
C44 H44 1.0000 . ?
C45 H45A 0.9800 . ?
C45 H45B 0.9800 . ?
C45 H45C 0.9800 . ?
C46 H46A 0.9800 . ?
C46 H46B 0.9800 . ?
C46 H46C 0.9800 . ?
C47 H47A 0.9800 . ?
C47 H47B 0.9800 . ?
C47 H47C 0.9800 . ?
C48 H48A 0.9800 . ?
C48 H48B 0.9800 . ?
C48 H48C 0.9800 . ?
